data_4513875
loop_
_publ_author_name
'Borgstr\"om, Bj\"orn'
'Huang, Xiaoli'
'Chygorin, Eduard'
'Oredsson, Stina'
'Strand, Daniel'

_publ_section_title
;
 Salinomycin Hydroxamic Acids: Synthesis, Structure, and Biological
 Activity of Polyether Ionophore Hybrids.
;
_journal_issue 6
_journal_name_full 'ACS medicinal chemistry letters'
_journal_page_first 635
_journal_page_last 640
_journal_paper_doi 10.1021/acsmedchemlett.6b00079
_journal_volume 7
_journal_year 2016
_chemical_absolute_configuration syn
_chemical_formula_moiety 'C43 H73 N1 O11'
_chemical_formula_sum 'C43 H73 N O11'
_chemical_formula_weight 780.02
_space_group_crystal_system monoclinic
_space_group_IT_number 4
_space_group_name_Hall 'P 2yb'
_space_group_name_H-M_alt 'P 1 21 1'
_symmetry_space_group_name_Hall 'P 2yb'
_symmetry_space_group_name_H-M 'P 1 21 1'
_atom_sites_solution_hydrogens geom
_audit_creation_method SHELXL-2013
_audit_update_record
;
2015-04-01 # Formatted by publCIF

;
_cell_angle_alpha 90
_cell_angle_beta 101.706(7)
_cell_angle_gamma 90
_cell_formula_units_Z 4
_cell_length_a 12.6780(10)
_cell_length_b 18.461(2)
_cell_length_c 18.6030(10)
_cell_measurement_reflns_used 5287
_cell_measurement_temperature 105(2)
_cell_measurement_theta_max 33.1171
_cell_measurement_theta_min 2.4206
_cell_volume 4263.4(6)
_computing_cell_refinement
;
CrysAlisPro, Agilent Technologies,
Version 1.171.35.19 (release 27-10-2011 CrysAlis171 .NET)
(compiled Oct 27 2011,15:02:11)
;
_computing_data_collection
;
CrysAlisPro, Agilent Technologies,
Version 1.171.35.19 (release 27-10-2011 CrysAlis171 .NET)
(compiled Oct 27 2011,15:02:11)
;
_computing_data_reduction
;
CrysAlisPro, Agilent Technologies,
Version 1.171.35.19 (release 27-10-2011 CrysAlis171 .NET)
(compiled Oct 27 2011,15:02:11)
;
_computing_publication_material
;
Westrip, S. P. (2010). <i>J. Appl. Cryst.</i> <b>43</b>, 920--925.
;
_computing_structure_refinement 'SHELXL-2013 (Sheldrick, 2013)'
_computing_structure_solution 'SHELXL-2013 (Sheldrick, 2013)'
_diffrn_ambient_temperature 105(2)
_diffrn_detector_area_resol_mean 16.1829
_diffrn_measured_fraction_theta_full 0.999
_diffrn_measured_fraction_theta_max 0.928
_diffrn_measurement_device_type 'Xcalibur, Sapphire3'
_diffrn_measurement_method '\w scans'
_diffrn_radiation_type MoK\a
_diffrn_radiation_wavelength 0.71073
_diffrn_reflns_av_R_equivalents 0.0675
_diffrn_reflns_av_unetI/netI 0.2431
_diffrn_reflns_Laue_measured_fraction_full 0.999
_diffrn_reflns_Laue_measured_fraction_max 0.928
_diffrn_reflns_limit_h_max 18
_diffrn_reflns_limit_h_min -19
_diffrn_reflns_limit_k_max 27
_diffrn_reflns_limit_k_min -27
_diffrn_reflns_limit_l_max 25
_diffrn_reflns_limit_l_min -28
_diffrn_reflns_number 44217
_diffrn_reflns_point_group_measured_fraction_full 0.928
_diffrn_reflns_point_group_measured_fraction_max 0.827
_diffrn_reflns_theta_full 25.000
_diffrn_reflns_theta_max 33.197
_diffrn_reflns_theta_min 2.430
_diffrn_source 'Enhance (Mo) X-ray Source'
_exptl_absorpt_coefficient_mu 0.086
_exptl_absorpt_correction_T_max 1.00000
_exptl_absorpt_correction_T_min 0.69980
_exptl_absorpt_correction_type multi-scan
_exptl_absorpt_process_details
;
CrysAlisPro, Agilent Technologies,
Version 1.171.35.19 (release 27-10-2011 CrysAlis171 .NET)
(compiled Oct 27 2011,15:02:11)
Empirical absorption correction using spherical harmonics,
 implemented in SCALE3 ABSPACK scaling algorithm.
;
_exptl_crystal_colour colorless
_exptl_crystal_density_diffrn 1.215
_exptl_crystal_description cube
_exptl_crystal_F_000 1704
_exptl_crystal_size_max 0.2
_exptl_crystal_size_mid 0.2
_exptl_crystal_size_min 0.2
_refine_diff_density_max 0.358
_refine_diff_density_min -0.251
_refine_diff_density_rms 0.051
_refine_ls_abs_structure_details
;
 Flack x determined using 3122 quotients [(I+)-(I-)]/[(I+)+(I-)]
 (Parsons and Flack (2004), Acta Cryst. A60, s61).
;
_refine_ls_abs_structure_Flack 0.4(6)
_refine_ls_extinction_method none
_refine_ls_goodness_of_fit_ref 0.755
_refine_ls_hydrogen_treatment mixed
_refine_ls_matrix_type full
_refine_ls_number_parameters 997
_refine_ls_number_reflns 27045
_refine_ls_number_restraints 1
_refine_ls_restrained_S_all 0.755
_refine_ls_R_factor_all 0.1631
_refine_ls_R_factor_gt 0.0638
_refine_ls_shift/su_max 0.000
_refine_ls_shift/su_mean 0.000
_refine_ls_structure_factor_coef Fsqd
_refine_ls_weighting_details 'w=1/[\s^2^(Fo^2^)+(0.0274P)^2^] where P=(Fo^2^+2Fc^2^)/3'
_refine_ls_weighting_scheme calc
_refine_ls_wR_factor_gt 0.0859
_refine_ls_wR_factor_ref 0.1029
_reflns_Friedel_coverage 0.738
_reflns_Friedel_fraction_full 0.853
_reflns_Friedel_fraction_max 0.721
_reflns_number_gt 10733
_reflns_number_total 27045
_reflns_threshold_expression 'I > 2\s(I)'
_cod_data_source_file ml6b00079_si_002.cif
_cod_data_source_block shelx
_cod_depositor_comments
;Adding full bibliography for 4513874--4513876.cif.

 Adding full bibliography for 4513874--4513876.cif.
;
_cod_database_code 4513875
_publcif_datablock.id {9a809df8-c3c6-46c2-8827-ee8d1181e10e}

_shelx_space_group_comment
;
The symmetry employed for this shelxl refinement is uniquely defined
by the following loop, which should always be used as a source of
symmetry information in preference to the above space-group names.
They are only intended as comments.
;
_shelxl_version_number 2013-4

loop_
_space_group_symop_operation_xyz
'x, y, z'
'-x, y+1/2, -z'

loop_
_atom_site_label
_atom_site_type_symbol
_atom_site_fract_x
_atom_site_fract_y
_atom_site_fract_z
_atom_site_U_iso_or_equiv
_atom_site_adp_type
_atom_site_occupancy
_atom_site_site_symmetry_order
_atom_site_calc_flag
_atom_site_refinement_flags_posn
_atom_site_refinement_flags_adp
C1 C -0.3541(3) 0.8346(2) 0.1878(2) 0.0288(10) Uani 1 1 d . .
C2 C -0.3335(3) 0.9152(2) 0.19192(19) 0.0245(9) Uani 1 1 d . .
H2 H -0.2675 0.9233 0.2288 0.029 Uiso 1 1 calc R U
C3 C -0.3130(3) 0.9420(2) 0.11865(19) 0.0206(9) Uani 1 1 d . .
H3 H -0.3669 0.9190 0.0802 0.025 Uiso 1 1 calc R U
C4 C -0.3218(3) 1.0226(2) 0.1056(2) 0.0283(10) Uani 1 1 d . .
H4A H -0.3893 1.0399 0.1163 0.034 Uiso 1 1 calc R U
H4B H -0.3224 1.0326 0.0543 0.034 Uiso 1 1 calc R U
C5 C -0.2291(3) 1.0628(2) 0.1531(2) 0.0301(10) Uani 1 1 d . .
H5A H -0.2332 1.0575 0.2044 0.036 Uiso 1 1 calc R U
H5B H -0.2343 1.1140 0.1411 0.036 Uiso 1 1 calc R U
C6 C -0.1207(3) 1.0332(2) 0.14116(19) 0.0258(9) Uani 1 1 d . .
H6 H -0.0636 1.0550 0.1783 0.031 Uiso 1 1 calc R U
C7 C -0.1182(3) 0.9521(2) 0.15427(19) 0.0208(9) Uani 1 1 d . .
H7 H -0.1221 0.9439 0.2057 0.025 Uiso 1 1 calc R U
C8 C -0.0195(3) 0.9123(2) 0.13968(18) 0.0214(9) Uani 1 1 d . .
H8 H -0.0194 0.9173 0.0873 0.026 Uiso 1 1 calc R U
C9 C -0.0268(3) 0.8313(2) 0.15574(18) 0.0213(9) Uani 1 1 d . .
H9 H -0.0942 0.8137 0.1252 0.026 Uiso 1 1 calc R U
C10 C 0.0635(3) 0.7851(2) 0.13765(18) 0.0200(9) Uani 1 1 d . .
H10 H 0.1297 0.7966 0.1731 0.024 Uiso 1 1 calc R U
C11 C 0.0402(3) 0.7048(2) 0.14412(19) 0.0257(9) Uani 1 1 d . .
C12 C 0.1259(3) 0.6489(2) 0.13506(19) 0.0205(9) Uani 1 1 d . .
H12 H 0.1287 0.6484 0.0828 0.025 Uiso 1 1 calc R U
C13 C 0.2368(3) 0.67459(19) 0.17633(18) 0.0194(8) Uani 1 1 d . .
H13 H 0.2511 0.7221 0.1569 0.023 Uiso 1 1 calc R U
C14 C 0.3323(3) 0.62503(19) 0.17276(18) 0.0193(8) Uani 1 1 d . .
H14 H 0.3193 0.5772 0.1921 0.023 Uiso 1 1 calc R U
C15 C 0.4318(3) 0.6587(2) 0.22142(18) 0.0201(8) Uani 1 1 d . .
H15A H 0.4923 0.6259 0.2241 0.024 Uiso 1 1 calc R U
H15B H 0.4493 0.7034 0.1991 0.024 Uiso 1 1 calc R U
C16 C 0.4157(3) 0.6745(2) 0.29862(18) 0.0205(9) Uani 1 1 d . .
H16 H 0.4061 0.6279 0.3217 0.025 Uiso 1 1 calc R U
C17 C 0.3145(3) 0.71910(19) 0.29804(19) 0.0181(8) Uani 1 1 d . .
C18 C 0.3236(3) 0.79642(19) 0.27596(18) 0.0164(8) Uani 1 1 d . .
H18 H 0.3431 0.8061 0.2314 0.020 Uiso 1 1 calc R U
C19 C 0.3051(3) 0.8512(2) 0.31682(19) 0.0194(9) Uani 1 1 d . .
H19 H 0.3130 0.8981 0.3004 0.023 Uiso 1 1 calc R U
C20 C 0.2718(3) 0.8408(2) 0.38902(19) 0.0212(9) Uani 1 1 d . .
H20 H 0.3364 0.8457 0.4278 0.025 Uiso 1 1 calc R U
C21 C 0.2274(3) 0.7656(2) 0.39468(19) 0.0202(9) Uani 1 1 d . .
C22 C 0.2197(3) 0.7431(2) 0.47239(17) 0.0227(9) Uani 1 1 d . .
H22A H 0.2835 0.7165 0.4957 0.027 Uiso 1 1 calc R U
H22B H 0.2121 0.7853 0.5021 0.027 Uiso 1 1 calc R U
C23 C 0.1207(3) 0.6957(2) 0.46291(19) 0.0262(9) Uani 1 1 d . .
H23A H 0.0850 0.7013 0.5040 0.031 Uiso 1 1 calc R U
H23B H 0.1396 0.6451 0.4590 0.031 Uiso 1 1 calc R U
C24 C 0.0476(3) 0.7224(2) 0.3910(2) 0.0225(9) Uani 1 1 d . .
C25 C -0.0407(3) 0.7739(2) 0.40234(19) 0.0212(9) Uani 1 1 d . .
H25 H -0.0706 0.7964 0.3549 0.025 Uiso 1 1 calc R U
C26 C -0.1331(3) 0.7405(2) 0.4308(2) 0.0279(10) Uani 1 1 d . .
H26A H -0.1056 0.7150 0.4764 0.034 Uiso 1 1 calc R U
H26B H -0.1704 0.7058 0.3954 0.034 Uiso 1 1 calc R U
C27 C -0.2112(3) 0.7996(2) 0.4438(2) 0.0295(10) Uani 1 1 d . .
H27A H -0.2458 0.8202 0.3969 0.035 Uiso 1 1 calc R U
H27B H -0.2668 0.7782 0.4660 0.035 Uiso 1 1 calc R U
C28 C -0.1558(3) 0.8598(2) 0.4932(2) 0.0250(9) Uani 1 1 d . .
C29 C -0.0612(3) 0.8885(2) 0.46142(19) 0.0228(9) Uani 1 1 d . .
H29 H -0.0195 0.9202 0.4990 0.027 Uiso 1 1 calc R U
C30 C -0.0936(3) 0.9343(2) 0.3925(2) 0.0353(11) Uani 1 1 d . .
H30A H -0.0301 0.9504 0.3765 0.053 Uiso 1 1 calc R U
H30B H -0.1341 0.9756 0.4030 0.053 Uiso 1 1 calc R U
H30C H -0.1371 0.9059 0.3544 0.053 Uiso 1 1 calc R U
C31 C -0.2358(3) 0.9189(2) 0.5021(2) 0.0317(10) Uani 1 1 d . .
H31A H -0.2680 0.9374 0.4539 0.038 Uiso 1 1 calc R U
H31B H -0.2930 0.8974 0.5226 0.038 Uiso 1 1 calc R U
C32 C -0.1894(3) 0.9820(2) 0.5502(2) 0.0453(12) Uani 1 1 d . .
H32A H -0.2453 1.0165 0.5523 0.068 Uiso 1 1 calc R U
H32B H -0.1337 1.0047 0.5300 0.068 Uiso 1 1 calc R U
H32C H -0.1596 0.9648 0.5988 0.068 Uiso 1 1 calc R U
C33 C 0.0034(3) 0.6600(2) 0.3410(2) 0.0313(10) Uani 1 1 d . .
H33A H 0.0613 0.6283 0.3354 0.047 Uiso 1 1 calc R U
H33B H -0.0310 0.6785 0.2938 0.047 Uiso 1 1 calc R U
H33C H -0.0481 0.6336 0.3620 0.047 Uiso 1 1 calc R U
C34 C 0.5156(3) 0.7102(2) 0.34438(18) 0.0279(10) Uani 1 1 d . .
H34A H 0.5042 0.7191 0.3930 0.042 Uiso 1 1 calc R U
H34B H 0.5291 0.7552 0.3220 0.042 Uiso 1 1 calc R U
H34C H 0.5765 0.6787 0.3468 0.042 Uiso 1 1 calc R U
C35 C 0.3482(3) 0.6168(2) 0.09355(19) 0.0303(10) Uani 1 1 d . .
H35A H 0.2851 0.5952 0.0641 0.045 Uiso 1 1 calc R U
H35B H 0.4095 0.5865 0.0929 0.045 Uiso 1 1 calc R U
H35C H 0.3599 0.6636 0.0741 0.045 Uiso 1 1 calc R U
C36 C 0.0971(3) 0.5729(2) 0.1544(2) 0.0263(9) Uani 1 1 d . .
H36A H 0.0824 0.5737 0.2036 0.032 Uiso 1 1 calc R U
H36B H 0.1595 0.5422 0.1556 0.032 Uiso 1 1 calc R U
C37 C 0.0011(3) 0.5383(2) 0.1032(2) 0.0434(12) Uani 1 1 d . .
H37A H -0.0103 0.4904 0.1202 0.065 Uiso 1 1 calc R U
H37B H 0.0152 0.5357 0.0545 0.065 Uiso 1 1 calc R U
H37C H -0.0621 0.5672 0.1026 0.065 Uiso 1 1 calc R U
C38 C 0.0831(3) 0.8008(2) 0.06059(18) 0.0306(10) Uani 1 1 d . .
H38A H 0.0979 0.8514 0.0563 0.046 Uiso 1 1 calc R U
H38B H 0.0201 0.7879 0.0248 0.046 Uiso 1 1 calc R U
H38C H 0.1434 0.7729 0.0524 0.046 Uiso 1 1 calc R U
C39 C 0.0845(3) 0.9458(2) 0.1820(2) 0.0308(10) Uani 1 1 d . .
H39A H 0.1450 0.9202 0.1707 0.046 Uiso 1 1 calc R U
H39B H 0.0862 0.9426 0.2337 0.046 Uiso 1 1 calc R U
H39C H 0.0879 0.9957 0.1682 0.046 Uiso 1 1 calc R U
C40 C -0.1008(3) 1.0543(2) 0.06581(19) 0.0332(10) Uani 1 1 d . .
H40A H -0.0329 1.0349 0.0597 0.050 Uiso 1 1 calc R U
H40B H -0.0994 1.1062 0.0619 0.050 Uiso 1 1 calc R U
H40C H -0.1575 1.0353 0.0284 0.050 Uiso 1 1 calc R U
C41 C -0.4265(3) 0.9531(2) 0.2192(2) 0.0339(11) Uani 1 1 d . .
H41A H -0.4169 1.0052 0.2171 0.041 Uiso 1 1 calc R U
H41B H -0.4940 0.9410 0.1866 0.041 Uiso 1 1 calc R U
C42 C -0.4326(3) 0.9322(2) 0.2959(2) 0.0391(11) Uani 1 1 d . .
H42A H -0.4919 0.9569 0.3100 0.059 Uiso 1 1 calc R U
H42B H -0.3668 0.9454 0.3287 0.059 Uiso 1 1 calc R U
H42C H -0.4432 0.8808 0.2982 0.059 Uiso 1 1 calc R U
C43 C -0.2905(3) 0.6819(2) 0.1655(2) 0.0420(12) Uani 1 1 d . .
H43A H -0.3000 0.6310 0.1728 0.063 Uiso 1 1 calc R U
H43B H -0.2246 0.6895 0.1487 0.063 Uiso 1 1 calc R U
H43C H -0.3499 0.6997 0.1294 0.063 Uiso 1 1 calc R U
C101 C 0.8207(3) 0.3397(3) 0.3299(2) 0.0364(12) Uani 1 1 d . .
C102 C 0.8012(3) 0.4178(2) 0.3418(2) 0.0330(11) Uani 1 1 d . .
H102 H 0.7373 0.4331 0.3061 0.040 Uiso 1 1 calc R U
C103 C 0.7780(3) 0.4258(2) 0.41888(19) 0.0274(10) Uani 1 1 d . .
H103 H 0.8327 0.3974 0.4519 0.033 Uiso 1 1 calc R U
C104 C 0.7828(3) 0.5027(2) 0.4498(2) 0.0360(11) Uani 1 1 d . .
H10A H 0.7821 0.5007 0.5018 0.043 Uiso 1 1 calc R U
H10B H 0.8496 0.5255 0.4441 0.043 Uiso 1 1 calc R U
C105 C 0.6883(3) 0.5477(2) 0.4106(2) 0.0398(12) Uani 1 1 d . .
H10C H 0.6943 0.5552 0.3600 0.048 Uiso 1 1 calc R U
H10D H 0.6898 0.5948 0.4340 0.048 Uiso 1 1 calc R U
C106 C 0.5818(3) 0.5102(2) 0.4126(2) 0.0346(11) Uani 1 1 d . .
H106 H 0.5250 0.5369 0.3795 0.042 Uiso 1 1 calc R U
C107 C 0.5839(3) 0.4336(2) 0.38206(19) 0.0243(9) Uani 1 1 d . .
H107 H 0.5907 0.4374 0.3307 0.029 Uiso 1 1 calc R U
C108 C 0.4856(3) 0.38750(19) 0.38464(19) 0.0223(9) Uani 1 1 d . .
H108 H 0.4780 0.3849 0.4360 0.027 Uiso 1 1 calc R U
C109 C 0.4988(3) 0.3094(2) 0.35821(18) 0.0197(8) Uani 1 1 d . .
H109 H 0.5693 0.2924 0.3848 0.024 Uiso 1 1 calc R U
C110 C 0.4152(3) 0.2577(2) 0.37810(18) 0.0207(9) Uani 1 1 d . .
H110 H 0.3435 0.2794 0.3635 0.025 Uiso 1 1 calc R U
C111 C 0.4137(3) 0.1819(2) 0.34540(18) 0.0213(9) Uani 1 1 d . .
C112 C 0.3105(3) 0.13747(19) 0.34113(18) 0.0183(8) Uani 1 1 d . .
H112 H 0.3028 0.1321 0.3922 0.022 Uiso 1 1 calc R U
C113 C 0.2110(3) 0.17940(19) 0.30391(18) 0.0184(8) Uani 1 1 d . .
H113 H 0.2053 0.2226 0.3336 0.022 Uiso 1 1 calc R U
C114 C 0.1045(3) 0.1383(2) 0.29441(18) 0.0199(8) Uani 1 1 d . .
H114 H 0.1085 0.0948 0.2650 0.024 Uiso 1 1 calc R U
C115 C 0.0164(3) 0.18794(19) 0.25323(18) 0.0191(8) Uani 1 1 d . .
H11A H -0.0517 0.1622 0.2440 0.023 Uiso 1 1 calc R U
H11B H 0.0093 0.2297 0.2836 0.023 Uiso 1 1 calc R U
C116 C 0.0409(3) 0.2136(2) 0.18059(18) 0.0191(8) Uani 1 1 d . .
H116 H 0.0431 0.1706 0.1500 0.023 Uiso 1 1 calc R U
C117 C 0.1523(3) 0.24956(19) 0.19207(18) 0.0157(8) Uani 1 1 d . .
C118 C 0.1556(3) 0.3229(2) 0.22626(19) 0.0199(8) Uani 1 1 d . .
H118 H 0.1405 0.3267 0.2730 0.024 Uiso 1 1 calc R U
C119 C 0.1788(3) 0.3822(2) 0.1938(2) 0.0228(9) Uani 1 1 d . .
H119 H 0.1782 0.4262 0.2180 0.027 Uiso 1 1 calc R U
C120 C 0.2062(3) 0.3813(2) 0.1188(2) 0.0249(9) Uani 1 1 d . .
H120 H 0.1395 0.3906 0.0829 0.030 Uiso 1 1 calc R U
C121 C 0.2457(3) 0.3067(2) 0.10299(18) 0.0224(9) Uani 1 1 d . .
C122 C 0.2516(3) 0.2951(2) 0.02305(18) 0.0276(10) Uani 1 1 d . .
H12A H 0.2595 0.3409 -0.0007 0.033 Uiso 1 1 calc R U
H12B H 0.1870 0.2712 -0.0032 0.033 Uiso 1 1 calc R U
C123 C 0.3504(3) 0.2473(2) 0.02495(18) 0.0255(9) Uani 1 1 d . .
H12C H 0.3866 0.2600 -0.0145 0.031 Uiso 1 1 calc R U
H12D H 0.3302 0.1966 0.0203 0.031 Uiso 1 1 calc R U
C124 C 0.4228(3) 0.2622(2) 0.09966(18) 0.0209(9) Uani 1 1 d . .
C125 C 0.5157(3) 0.3131(2) 0.09774(19) 0.0199(8) Uani 1 1 d . .
H125 H 0.5473 0.3274 0.1482 0.024 Uiso 1 1 calc R U
C126 C 0.6048(3) 0.2828(2) 0.0626(2) 0.0265(10) Uani 1 1 d . .
H12E H 0.6383 0.2418 0.0909 0.032 Uiso 1 1 calc R U
H12F H 0.5745 0.2662 0.0133 0.032 Uiso 1 1 calc R U
C127 C 0.6884(3) 0.3402(2) 0.0597(2) 0.0250(9) Uani 1 1 d . .
H12G H 0.7409 0.3213 0.0332 0.030 Uiso 1 1 calc R U
H12H H 0.7259 0.3512 0.1093 0.030 Uiso 1 1 calc R U
C128 C 0.6410(3) 0.4098(2) 0.02294(19) 0.0252(9) Uani 1 1 d . .
C129 C 0.5477(3) 0.4347(2) 0.0591(2) 0.0249(9) Uani 1 1 d . .
H129 H 0.5098 0.4731 0.0277 0.030 Uiso 1 1 calc R U
C130 C 0.5813(3) 0.4674(2) 0.1355(2) 0.0340(11) Uani 1 1 d . .
H93A H 0.5183 0.4816 0.1532 0.051 Uiso 1 1 calc R U
H93B H 0.6258 0.5091 0.1333 0.051 Uiso 1 1 calc R U
H93C H 0.6209 0.4322 0.1682 0.051 Uiso 1 1 calc R U
C131 C 0.7274(3) 0.4674(2) 0.0262(2) 0.0312(10) Uani 1 1 d . .
H93D H 0.7588 0.4769 0.0773 0.037 Uiso 1 1 calc R U
H93E H 0.7839 0.4480 0.0036 0.037 Uiso 1 1 calc R U
C132 C 0.6903(3) 0.5383(2) -0.0105(2) 0.0461(12) Uani 1 1 d . .
H93F H 0.7505 0.5707 -0.0062 0.069 Uiso 1 1 calc R U
H93G H 0.6366 0.5594 0.0128 0.069 Uiso 1 1 calc R U
H93H H 0.6601 0.5299 -0.0615 0.069 Uiso 1 1 calc R U
C133 C 0.4618(3) 0.19200(19) 0.1395(2) 0.0269(9) Uani 1 1 d . .
H93I H 0.4015 0.1606 0.1394 0.040 Uiso 1 1 calc R U
H93J H 0.4964 0.2027 0.1892 0.040 Uiso 1 1 calc R U
H93K H 0.5121 0.1685 0.1149 0.040 Uiso 1 1 calc R U
C134 C -0.0479(3) 0.2622(2) 0.1401(2) 0.0311(10) Uani 1 1 d . .
H93L H -0.0311 0.2770 0.0943 0.047 Uiso 1 1 calc R U
H93M H -0.0541 0.3041 0.1695 0.047 Uiso 1 1 calc R U
H93N H -0.1149 0.2361 0.1310 0.047 Uiso 1 1 calc R U
C135 C 0.0801(3) 0.1163(2) 0.36839(19) 0.0291(10) Uani 1 1 d . .
H93O H 0.1356 0.0846 0.3932 0.044 Uiso 1 1 calc R U
H93P H 0.0119 0.0918 0.3607 0.044 Uiso 1 1 calc R U
H93Q H 0.0773 0.1588 0.3977 0.044 Uiso 1 1 calc R U
C136 C 0.3206(3) 0.06025(19) 0.31422(18) 0.0214(9) Uani 1 1 d . .
H93R H 0.2587 0.0329 0.3223 0.026 Uiso 1 1 calc R U
H93S H 0.3841 0.0385 0.3444 0.026 Uiso 1 1 calc R U
C137 C 0.3286(3) 0.0513(2) 0.23347(18) 0.0250(9) Uani 1 1 d . .
H93T H 0.3344 0.0008 0.2226 0.037 Uiso 1 1 calc R U
H93U H 0.3911 0.0764 0.2248 0.037 Uiso 1 1 calc R U
H93V H 0.2652 0.0710 0.2025 0.037 Uiso 1 1 calc R U
C138 C 0.4405(3) 0.2456(2) 0.46201(18) 0.0323(10) Uani 1 1 d . .
H93X H 0.4420 0.2914 0.4866 0.048 Uiso 1 1 calc R U
H93Y H 0.5093 0.2223 0.4762 0.048 Uiso 1 1 calc R U
H93Z H 0.3858 0.2154 0.4754 0.048 Uiso 1 1 calc R U
C139 C 0.3848(3) 0.4238(2) 0.34111(19) 0.0283(10) Uani 1 1 d . .
H83A H 0.3230 0.3946 0.3436 0.042 Uiso 1 1 calc R U
H83B H 0.3913 0.4289 0.2908 0.042 Uiso 1 1 calc R U
H83C H 0.3767 0.4707 0.3615 0.042 Uiso 1 1 calc R U
C140 C 0.5552(3) 0.5130(2) 0.4896(2) 0.0427(12) Uani 1 1 d . .
H94A H 0.4880 0.4887 0.4889 0.064 Uiso 1 1 calc R U
H94B H 0.5497 0.5625 0.5040 0.064 Uiso 1 1 calc R U
H94C H 0.6113 0.4893 0.5240 0.064 Uiso 1 1 calc R U
C141 C 0.8965(4) 0.4625(3) 0.3301(2) 0.0578(15) Uani 1 1 d . .
H94D H 0.8831 0.5129 0.3399 0.069 Uiso 1 1 calc R U
H94E H 0.9599 0.4473 0.3654 0.069 Uiso 1 1 calc R U
C142 C 0.9198(4) 0.4570(3) 0.2554(2) 0.0609(16) Uani 1 1 d . .
H94F H 0.9814 0.4862 0.2525 0.091 Uiso 1 1 calc R U
H94G H 0.8587 0.4737 0.2201 0.091 Uiso 1 1 calc R U
H94H H 0.9344 0.4074 0.2453 0.091 Uiso 1 1 calc R U
C143 C 0.7432(4) 0.1861(2) 0.3238(2) 0.0493(13) Uani 1 1 d . .
H94I H 0.7537 0.1369 0.3100 0.074 Uiso 1 1 calc R U
H94J H 0.6726 0.1911 0.3345 0.074 Uiso 1 1 calc R U
H94K H 0.7965 0.1984 0.3665 0.074 Uiso 1 1 calc R U
N1 N -0.2737(3) 0.79368(18) 0.22540(17) 0.0322(8) Uani 1 1 d . .
H1 H -0.2136 0.8138 0.2449 0.039 Uiso 1 1 calc R U
N101 N 0.7414(3) 0.3049(2) 0.28232(18) 0.0414(9) Uani 1 1 d . .
H101 H 0.6831 0.3276 0.2635 0.050 Uiso 1 1 calc R U
O1 O -0.2861(2) 0.71962(16) 0.23330(15) 0.0390(7) Uani 1 1 d . .
O2 O -0.4397(2) 0.80918(15) 0.15508(15) 0.0384(7) Uani 1 1 d . .
O3 O -0.20921(18) 0.91703(13) 0.10925(12) 0.0222(6) Uani 1 1 d . .
O4 O -0.03646(19) 0.82265(15) 0.23118(12) 0.0267(6) Uani 1 1 d . .
H4 H 0.0209 0.8082 0.2555 0.040 Uiso 1 1 calc R U
O5 O -0.0452(2) 0.68456(15) 0.15565(17) 0.0488(9) Uani 1 1 d . .
O6 O 0.22353(18) 0.68415(12) 0.25035(12) 0.0186(6) Uani 1 1 d . .
O7 O 0.29238(18) 0.71240(13) 0.36938(12) 0.0200(6) Uani 1 1 d . .
O8 O 0.11936(18) 0.76484(13) 0.35476(12) 0.0200(6) Uani 1 1 d . .
O9 O 0.00987(18) 0.82992(13) 0.45104(12) 0.0215(6) Uani 1 1 d . .
O10 O -0.11725(19) 0.83020(16) 0.56480(13) 0.0340(7) Uani 1 1 d . .
H10E H -0.0518 0.8247 0.5715 0.051 Uiso 1 1 calc R U
O11 O 0.1987(2) 0.89597(13) 0.39975(14) 0.0284(6) Uani 1 1 d . .
H11 H 0.1424 0.8775 0.4059 0.043 Uiso 1 1 calc R U
O101 O 0.7535(2) 0.23405(17) 0.26403(16) 0.0454(8) Uani 1 1 d . .
O102 O 0.9044(2) 0.30831(18) 0.35803(15) 0.0480(9) Uani 1 1 d . .
O103 O 0.67598(19) 0.39389(13) 0.42128(12) 0.0226(6) Uani 1 1 d . .
O104 O 0.50322(18) 0.30929(15) 0.28161(12) 0.0251(6) Uani 1 1 d . .
H104 H 0.4432 0.3182 0.2571 0.038 Uiso 1 1 calc R U
O105 O 0.4942(2) 0.15561(14) 0.33133(14) 0.0291(7) Uani 1 1 d . .
O106 O 0.23283(18) 0.20322(12) 0.23459(12) 0.0181(6) Uani 1 1 d . .
O107 O 0.17748(18) 0.25175(13) 0.12097(12) 0.0223(6) Uani 1 1 d . .
O108 O 0.35338(18) 0.29929(13) 0.14245(12) 0.0196(6) Uani 1 1 d . .
O109 O 0.47108(18) 0.37664(13) 0.05783(12) 0.0215(6) Uani 1 1 d . .
O110 O 0.6008(2) 0.39832(16) -0.05383(12) 0.0337(7) Uani 1 1 d . .
H11C H 0.5616 0.3626 -0.0596 0.051 Uiso 1 1 calc R U
O111 O 0.2793(2) 0.43643(14) 0.11117(17) 0.0389(8) Uani 1 1 d . .
H111 H 0.3383 0.4185 0.1104 0.058 Uiso 1 1 calc R U

loop_
_atom_site_aniso_label
_atom_site_aniso_U_11
_atom_site_aniso_U_22
_atom_site_aniso_U_33
_atom_site_aniso_U_23
_atom_site_aniso_U_13
_atom_site_aniso_U_12
C1 0.022(2) 0.038(3) 0.027(2) 0.006(2) 0.0078(18) 0.006(2)
C2 0.015(2) 0.034(3) 0.024(2) -0.0025(18) 0.0019(16) 0.0018(18)
C3 0.016(2) 0.027(2) 0.0180(19) -0.0020(17) 0.0025(16) 0.0032(17)
C4 0.024(2) 0.030(3) 0.030(2) 0.0003(18) 0.0039(18) 0.0073(19)
C5 0.032(2) 0.020(2) 0.037(2) -0.0007(19) 0.0035(19) -0.0010(19)
C6 0.025(2) 0.030(3) 0.021(2) -0.0029(18) 0.0001(17) -0.0070(18)
C7 0.019(2) 0.028(2) 0.0141(18) -0.0013(16) 0.0005(15) -0.0031(17)
C8 0.022(2) 0.028(2) 0.0149(19) -0.0034(17) 0.0035(16) -0.0009(18)
C9 0.016(2) 0.030(2) 0.018(2) -0.0010(17) 0.0026(15) 0.0001(17)
C10 0.0147(19) 0.032(3) 0.0140(18) 0.0004(16) 0.0047(15) -0.0010(17)
C11 0.021(2) 0.034(3) 0.021(2) 0.0002(18) 0.0024(17) -0.0006(19)
C12 0.018(2) 0.027(2) 0.0183(19) -0.0041(17) 0.0075(15) 0.0033(17)
C13 0.020(2) 0.019(2) 0.020(2) 0.0028(16) 0.0051(16) -0.0047(16)
C14 0.020(2) 0.017(2) 0.024(2) 0.0009(16) 0.0102(16) -0.0001(16)
C15 0.0146(19) 0.024(2) 0.022(2) -0.0016(17) 0.0049(15) 0.0019(16)
C16 0.015(2) 0.024(2) 0.024(2) 0.0017(17) 0.0074(16) 0.0028(17)
C17 0.017(2) 0.016(2) 0.022(2) -0.0044(16) 0.0049(16) -0.0023(16)
C18 0.0120(18) 0.024(2) 0.0140(18) 0.0021(16) 0.0033(14) 0.0006(16)
C19 0.0118(19) 0.021(2) 0.024(2) 0.0036(17) 0.0007(16) -0.0035(16)
C20 0.019(2) 0.025(2) 0.018(2) -0.0046(16) 0.0007(16) 0.0023(17)
C21 0.020(2) 0.020(2) 0.020(2) -0.0030(16) 0.0032(16) 0.0042(17)
C22 0.027(2) 0.029(2) 0.0132(19) 0.0014(17) 0.0079(16) 0.0056(18)
C23 0.031(2) 0.025(2) 0.026(2) 0.0054(18) 0.0132(18) 0.0047(19)
C24 0.021(2) 0.022(2) 0.027(2) 0.0000(18) 0.0107(17) -0.0082(17)
C25 0.019(2) 0.028(2) 0.018(2) -0.0029(17) 0.0051(16) -0.0027(17)
C26 0.025(2) 0.034(3) 0.027(2) -0.0033(19) 0.0106(18) -0.0072(19)
C27 0.020(2) 0.043(3) 0.029(2) -0.004(2) 0.0132(17) -0.008(2)
C28 0.016(2) 0.035(3) 0.024(2) -0.0029(18) 0.0043(17) -0.0002(18)
C29 0.017(2) 0.026(2) 0.026(2) -0.0048(18) 0.0049(16) 0.0013(17)
C30 0.031(2) 0.033(3) 0.045(3) 0.009(2) 0.015(2) 0.011(2)
C31 0.021(2) 0.044(3) 0.033(2) -0.002(2) 0.0131(18) 0.003(2)
C32 0.030(3) 0.042(3) 0.069(3) -0.013(3) 0.021(2) -0.002(2)
C33 0.039(3) 0.025(2) 0.034(2) -0.0033(19) 0.017(2) -0.007(2)
C34 0.026(2) 0.040(3) 0.018(2) -0.0044(18) 0.0064(17) 0.0049(19)
C35 0.026(2) 0.038(3) 0.028(2) -0.0128(19) 0.0080(18) -0.0012(19)
C36 0.025(2) 0.023(2) 0.033(2) -0.0048(18) 0.0086(18) -0.0058(18)
C37 0.042(3) 0.054(3) 0.036(3) -0.010(2) 0.013(2) -0.021(2)
C38 0.026(2) 0.043(3) 0.026(2) 0.004(2) 0.0131(17) 0.008(2)
C39 0.022(2) 0.032(3) 0.038(2) -0.001(2) 0.0061(19) -0.0035(19)
C40 0.034(3) 0.031(3) 0.033(2) 0.007(2) 0.005(2) -0.002(2)
C41 0.017(2) 0.049(3) 0.035(3) -0.002(2) 0.0042(19) 0.004(2)
C42 0.030(2) 0.052(3) 0.038(3) 0.000(2) 0.014(2) 0.010(2)
C43 0.042(3) 0.032(3) 0.056(3) -0.001(2) 0.020(2) -0.001(2)
C101 0.019(2) 0.078(4) 0.015(2) -0.017(2) 0.0107(17) -0.013(2)
C102 0.025(2) 0.047(3) 0.026(2) 0.000(2) 0.0021(18) -0.016(2)
C103 0.023(2) 0.031(3) 0.024(2) 0.0095(18) -0.0053(17) -0.0068(19)
C104 0.036(3) 0.025(3) 0.041(3) 0.004(2) -0.006(2) -0.020(2)
C105 0.049(3) 0.023(3) 0.041(3) 0.001(2) -0.007(2) -0.007(2)
C106 0.035(3) 0.017(2) 0.045(3) 0.003(2) -0.008(2) -0.0023(19)
C107 0.030(2) 0.024(2) 0.0169(19) 0.0029(17) -0.0003(17) -0.0009(19)
C108 0.026(2) 0.021(2) 0.0170(19) 0.0005(17) -0.0014(16) 0.0014(18)
C109 0.0163(19) 0.028(2) 0.0153(18) 0.0035(17) 0.0033(15) 0.0028(17)
C110 0.0155(19) 0.021(2) 0.025(2) -0.0038(17) 0.0033(16) 0.0002(17)
C111 0.021(2) 0.027(2) 0.0147(19) 0.0087(17) -0.0004(16) 0.0010(18)
C112 0.019(2) 0.021(2) 0.0151(19) 0.0041(16) 0.0039(15) -0.0009(16)
C113 0.021(2) 0.018(2) 0.0182(19) 0.0021(16) 0.0092(16) 0.0007(16)
C114 0.017(2) 0.022(2) 0.023(2) 0.0005(17) 0.0095(16) -0.0037(16)
C115 0.0140(19) 0.019(2) 0.025(2) -0.0009(16) 0.0065(15) -0.0032(16)
C116 0.017(2) 0.019(2) 0.022(2) -0.0024(16) 0.0056(16) -0.0008(16)
C117 0.0114(18) 0.018(2) 0.0189(19) 0.0054(16) 0.0056(14) -0.0002(15)
C118 0.0110(19) 0.025(2) 0.023(2) 0.0024(17) 0.0005(15) -0.0001(16)
C119 0.0112(19) 0.025(2) 0.032(2) 0.0012(18) 0.0028(16) 0.0057(17)
C120 0.020(2) 0.022(2) 0.033(2) 0.0094(18) 0.0059(18) 0.0036(18)
C121 0.022(2) 0.023(2) 0.021(2) 0.0077(18) 0.0027(16) -0.0031(18)
C122 0.025(2) 0.036(3) 0.021(2) 0.0047(18) 0.0021(17) -0.006(2)
C123 0.026(2) 0.030(3) 0.022(2) -0.0018(18) 0.0090(17) -0.0043(19)
C124 0.021(2) 0.025(2) 0.019(2) -0.0020(17) 0.0097(16) -0.0001(18)
C125 0.0171(19) 0.023(2) 0.0198(19) 0.0025(17) 0.0050(15) 0.0020(17)
C126 0.032(2) 0.021(2) 0.029(2) 0.0059(17) 0.0123(18) 0.0042(18)
C127 0.018(2) 0.033(3) 0.027(2) 0.0060(18) 0.0122(17) 0.0062(18)
C128 0.021(2) 0.029(2) 0.024(2) 0.0030(18) 0.0012(17) -0.0061(18)
C129 0.020(2) 0.026(2) 0.027(2) 0.0089(18) 0.0020(17) 0.0000(18)
C130 0.034(3) 0.027(3) 0.038(3) -0.001(2) 0.003(2) -0.010(2)
C131 0.021(2) 0.039(3) 0.034(2) 0.004(2) 0.0060(18) -0.004(2)
C132 0.036(3) 0.041(3) 0.059(3) 0.010(2) 0.006(2) -0.014(2)
C133 0.030(2) 0.020(2) 0.034(2) 0.0005(18) 0.0155(18) -0.0006(19)
C134 0.021(2) 0.040(3) 0.031(2) 0.009(2) 0.0028(17) 0.0031(19)
C135 0.022(2) 0.034(3) 0.034(2) 0.0058(19) 0.0108(18) -0.0051(19)
C136 0.022(2) 0.018(2) 0.025(2) 0.0056(17) 0.0070(16) 0.0005(17)
C137 0.026(2) 0.025(2) 0.026(2) 0.0048(18) 0.0076(17) 0.0015(18)
C138 0.035(2) 0.042(3) 0.022(2) -0.0041(19) 0.0116(18) -0.009(2)
C139 0.030(2) 0.022(2) 0.031(2) -0.0018(18) 0.0027(19) 0.0026(19)
C140 0.051(3) 0.032(3) 0.040(3) -0.014(2) -0.003(2) 0.000(2)
C141 0.044(3) 0.085(4) 0.043(3) 0.007(3) 0.008(2) -0.025(3)
C142 0.053(3) 0.091(4) 0.046(3) -0.003(3) 0.028(3) -0.037(3)
C143 0.045(3) 0.052(3) 0.056(3) -0.011(3) 0.024(2) -0.003(3)
N1 0.028(2) 0.023(2) 0.044(2) 0.0035(17) 0.0034(16) -0.0033(16)
N101 0.033(2) 0.047(3) 0.044(2) -0.012(2) 0.0074(17) 0.0012(19)
O1 0.0452(19) 0.033(2) 0.0404(18) 0.0026(15) 0.0124(14) 0.0027(15)
O2 0.0242(16) 0.0311(18) 0.0576(19) 0.0059(15) 0.0027(14) -0.0025(14)
O3 0.0172(14) 0.0304(16) 0.0187(13) -0.0041(12) 0.0029(11) 0.0015(12)
O4 0.0242(15) 0.0392(19) 0.0185(14) 0.0067(12) 0.0089(11) 0.0073(13)
O5 0.0248(17) 0.036(2) 0.091(3) 0.0033(17) 0.0250(17) -0.0023(15)
O6 0.0173(14) 0.0224(15) 0.0176(13) -0.0034(11) 0.0072(10) -0.0002(11)
O7 0.0195(14) 0.0207(15) 0.0207(14) 0.0008(11) 0.0063(11) 0.0034(11)
O8 0.0170(14) 0.0240(15) 0.0208(14) 0.0013(11) 0.0077(11) -0.0005(11)
O9 0.0173(14) 0.0239(16) 0.0251(14) -0.0032(12) 0.0088(11) -0.0030(12)
O10 0.0233(15) 0.055(2) 0.0262(15) 0.0006(14) 0.0099(12) 0.0029(15)
O11 0.0289(16) 0.0253(17) 0.0338(16) -0.0043(13) 0.0127(13) 0.0006(13)
O101 0.0432(19) 0.053(2) 0.044(2) -0.0129(17) 0.0172(15) -0.0083(16)
O102 0.0268(17) 0.071(2) 0.0448(19) -0.0284(18) 0.0037(14) 0.0044(17)
O103 0.0212(15) 0.0215(16) 0.0224(14) 0.0035(11) -0.0018(11) -0.0026(12)
O104 0.0222(15) 0.0354(17) 0.0183(13) -0.0016(13) 0.0060(11) 0.0000(14)
O105 0.0190(15) 0.0311(18) 0.0384(17) -0.0047(13) 0.0083(13) 0.0011(13)
O106 0.0164(13) 0.0201(15) 0.0185(13) 0.0037(11) 0.0050(10) 0.0010(11)
O107 0.0190(14) 0.0285(17) 0.0201(14) 0.0024(12) 0.0053(11) -0.0013(12)
O108 0.0135(13) 0.0247(16) 0.0209(13) 0.0007(11) 0.0041(10) -0.0002(11)
O109 0.0181(14) 0.0203(15) 0.0260(14) 0.0056(12) 0.0039(11) -0.0008(12)
O110 0.0337(18) 0.047(2) 0.0211(15) 0.0020(13) 0.0071(12) -0.0129(14)
O111 0.0345(18) 0.0286(18) 0.057(2) 0.0120(15) 0.0180(17) 0.0029(14)

loop_
_atom_type_symbol
_atom_type_description
_atom_type_scat_dispersion_real
_atom_type_scat_dispersion_imag
_atom_type_scat_source
C C 0.0033 0.0016 'International Tables Vol C Tables 4.2.6.8 and 6.1.1.4'
H H 0.0000 0.0000 'International Tables Vol C Tables 4.2.6.8 and 6.1.1.4'
N N 0.0061 0.0033 'International Tables Vol C Tables 4.2.6.8 and 6.1.1.4'
O O 0.0106 0.0060 'International Tables Vol C Tables 4.2.6.8 and 6.1.1.4'

loop_
_geom_angle_atom_site_label_1
_geom_angle_atom_site_label_2
_geom_angle_atom_site_label_3
_geom_angle
O2 C1 N1 123.0(4)
O2 C1 C2 121.9(4)
N1 C1 C2 115.0(3)
C1 C2 C3 109.5(3)
C1 C2 C41 109.2(3)
C3 C2 C41 115.3(3)
C1 C2 H2 107.5
C3 C2 H2 107.5
C41 C2 H2 107.5
O3 C3 C4 109.7(3)
O3 C3 C2 109.4(3)
C4 C3 C2 116.4(3)
O3 C3 H3 107.0
C4 C3 H3 107.0
C2 C3 H3 107.0
C3 C4 C5 111.5(3)
C3 C4 H4A 109.3
C5 C4 H4A 109.3
C3 C4 H4B 109.3
C5 C4 H4B 109.3
H4A C4 H4B 108.0
C4 C5 C6 110.6(3)
C4 C5 H5A 109.5
C6 C5 H5A 109.5
C4 C5 H5B 109.5
C6 C5 H5B 109.5
H5A C5 H5B 108.1
C7 C6 C40 113.5(3)
C7 C6 C5 108.6(3)
C40 C6 C5 111.2(3)
C7 C6 H6 107.8
C40 C6 H6 107.8
C5 C6 H6 107.8
O3 C7 C6 111.3(3)
O3 C7 C8 105.7(3)
C6 C7 C8 116.1(3)
O3 C7 H7 107.8
C6 C7 H7 107.8
C8 C7 H7 107.8
C7 C8 C39 111.6(3)
C7 C8 C9 110.6(3)
C39 C8 C9 112.1(3)
C7 C8 H8 107.4
C39 C8 H8 107.4
C9 C8 H8 107.4
O4 C9 C10 111.7(3)
O4 C9 C8 108.6(3)
C10 C9 C8 115.3(3)
O4 C9 H9 107.0
C10 C9 H9 107.0
C8 C9 H9 107.0
C9 C10 C11 111.3(3)
C9 C10 C38 112.0(3)
C11 C10 C38 109.2(3)
C9 C10 H10 108.1
C11 C10 H10 108.1
C38 C10 H10 108.1
O5 C11 C10 120.8(4)
O5 C11 C12 119.6(4)
C10 C11 C12 119.6(3)
C36 C12 C11 112.8(3)
C36 C12 C13 114.1(3)
C11 C12 C13 109.6(3)
C36 C12 H12 106.6
C11 C12 H12 106.6
C13 C12 H12 106.6
O6 C13 C14 111.3(3)
O6 C13 C12 104.2(3)
C14 C13 C12 116.5(3)
O6 C13 H13 108.2
C14 C13 H13 108.2
C12 C13 H13 108.2
C15 C14 C13 107.3(3)
C15 C14 C35 110.8(3)
C13 C14 C35 111.1(3)
C15 C14 H14 109.2
C13 C14 H14 109.2
C35 C14 H14 109.2
C16 C15 C14 112.7(3)
C16 C15 H15A 109.1
C14 C15 H15A 109.1
C16 C15 H15B 109.1
C14 C15 H15B 109.1
H15A C15 H15B 107.8
C15 C16 C17 111.8(3)
C15 C16 C34 110.8(3)
C17 C16 C34 111.9(3)
C15 C16 H16 107.3
C17 C16 H16 107.3
C34 C16 H16 107.3
O7 C17 O6 104.5(3)
O7 C17 C18 112.4(3)
O6 C17 C18 110.6(3)
O7 C17 C16 105.8(3)
O6 C17 C16 109.1(3)
C18 C17 C16 113.9(3)
C19 C18 C17 122.8(3)
C19 C18 H18 118.6
C17 C18 H18 118.6
C18 C19 C20 122.4(3)
C18 C19 H19 118.8
C20 C19 H19 118.8
O11 C20 C19 110.2(3)
O11 C20 C21 112.8(3)
C19 C20 C21 110.9(3)
O11 C20 H20 107.6
C19 C20 H20 107.6
C21 C20 H20 107.6
O8 C21 O7 112.5(3)
O8 C21 C20 107.8(3)
O7 C21 C20 111.3(3)
O8 C21 C22 104.6(3)
O7 C21 C22 106.2(3)
C20 C21 C22 114.3(3)
C23 C22 C21 105.0(3)
C23 C22 H22A 110.8
C21 C22 H22A 110.8
C23 C22 H22B 110.8
C21 C22 H22B 110.8
H22A C22 H22B 108.8
C22 C23 C24 104.7(3)
C22 C23 H23A 110.8
C24 C23 H23A 110.8
C22 C23 H23B 110.8
C24 C23 H23B 110.8
H23A C23 H23B 108.9
O8 C24 C33 108.2(3)
O8 C24 C25 105.9(3)
C33 C24 C25 111.8(3)
O8 C24 C23 104.4(3)
C33 C24 C23 111.8(3)
C25 C24 C23 114.2(3)
O9 C25 C26 110.5(3)
O9 C25 C24 107.0(3)
C26 C25 C24 116.1(3)
O9 C25 H25 107.6
C26 C25 H25 107.6
C24 C25 H25 107.6
C25 C26 C27 109.7(3)
C25 C26 H26A 109.7
C27 C26 H26A 109.7
C25 C26 H26B 109.7
C27 C26 H26B 109.7
H26A C26 H26B 108.2
C28 C27 C26 112.5(3)
C28 C27 H27A 109.1
C26 C27 H27A 109.1
C28 C27 H27B 109.1
C26 C27 H27B 109.1
H27A C27 H27B 107.8
O10 C28 C27 108.2(3)
O10 C28 C31 106.3(3)
C27 C28 C31 110.7(3)
O10 C28 C29 110.1(3)
C27 C28 C29 108.7(3)
C31 C28 C29 112.6(3)
O9 C29 C30 111.9(3)
O9 C29 C28 110.5(3)
C30 C29 C28 114.7(3)
O9 C29 H29 106.4
C30 C29 H29 106.4
C28 C29 H29 106.4
C29 C30 H30A 109.5
C29 C30 H30B 109.5
H30A C30 H30B 109.5
C29 C30 H30C 109.5
H30A C30 H30C 109.5
H30B C30 H30C 109.5
C32 C31 C28 115.4(3)
C32 C31 H31A 108.4
C28 C31 H31A 108.4
C32 C31 H31B 108.4
C28 C31 H31B 108.4
H31A C31 H31B 107.5
C31 C32 H32A 109.5
C31 C32 H32B 109.5
H32A C32 H32B 109.5
C31 C32 H32C 109.5
H32A C32 H32C 109.5
H32B C32 H32C 109.5
C24 C33 H33A 109.5
C24 C33 H33B 109.5
H33A C33 H33B 109.5
C24 C33 H33C 109.5
H33A C33 H33C 109.5
H33B C33 H33C 109.5
C16 C34 H34A 109.5
C16 C34 H34B 109.5
H34A C34 H34B 109.5
C16 C34 H34C 109.5
H34A C34 H34C 109.5
H34B C34 H34C 109.5
C14 C35 H35A 109.5
C14 C35 H35B 109.5
H35A C35 H35B 109.5
C14 C35 H35C 109.5
H35A C35 H35C 109.5
H35B C35 H35C 109.5
C12 C36 C37 116.1(3)
C12 C36 H36A 108.3
C37 C36 H36A 108.3
C12 C36 H36B 108.3
C37 C36 H36B 108.3
H36A C36 H36B 107.4
C36 C37 H37A 109.5
C36 C37 H37B 109.5
H37A C37 H37B 109.5
C36 C37 H37C 109.5
H37A C37 H37C 109.5
H37B C37 H37C 109.5
C10 C38 H38A 109.5
C10 C38 H38B 109.5
H38A C38 H38B 109.5
C10 C38 H38C 109.5
H38A C38 H38C 109.5
H38B C38 H38C 109.5
C8 C39 H39A 109.5
C8 C39 H39B 109.5
H39A C39 H39B 109.5
C8 C39 H39C 109.5
H39A C39 H39C 109.5
H39B C39 H39C 109.5
C6 C40 H40A 109.5
C6 C40 H40B 109.5
H40A C40 H40B 109.5
C6 C40 H40C 109.5
H40A C40 H40C 109.5
H40B C40 H40C 109.5
C42 C41 C2 112.8(3)
C42 C41 H41A 109.0
C2 C41 H41A 109.0
C42 C41 H41B 109.0
C2 C41 H41B 109.0
H41A C41 H41B 107.8
C41 C42 H42A 109.5
C41 C42 H42B 109.5
H42A C42 H42B 109.5
C41 C42 H42C 109.5
H42A C42 H42C 109.5
H42B C42 H42C 109.5
O1 C43 H43A 109.5
O1 C43 H43B 109.5
H43A C43 H43B 109.5
O1 C43 H43C 109.5
H43A C43 H43C 109.5
H43B C43 H43C 109.5
O102 C101 N101 121.1(4)
O102 C101 C102 123.3(4)
N101 C101 C102 115.6(4)
C101 C102 C141 110.2(4)
C101 C102 C103 107.6(3)
C141 C102 C103 113.2(3)
C101 C102 H102 108.6
C141 C102 H102 108.6
C103 C102 H102 108.6
O103 C103 C102 109.7(3)
O103 C103 C104 109.8(3)
C102 C103 C104 116.2(3)
O103 C103 H103 106.9
C102 C103 H103 106.9
C104 C103 H103 106.9
C105 C104 C103 111.2(3)
C105 C104 H10A 109.4
C103 C104 H10A 109.4
C105 C104 H10B 109.4
C103 C104 H10B 109.4
H10A C104 H10B 108.0
C104 C105 C106 110.9(3)
C104 C105 H10C 109.5
C106 C105 H10C 109.5
C104 C105 H10D 109.5
C106 C105 H10D 109.5
H10C C105 H10D 108.0
C105 C106 C107 109.3(4)
C105 C106 C140 111.7(3)
C107 C106 C140 113.6(3)
C105 C106 H106 107.3
C107 C106 H106 107.3
C140 C106 H106 107.3
O103 C107 C108 106.5(3)
O103 C107 C106 110.8(3)
C108 C107 C106 115.6(3)
O103 C107 H107 107.9
C108 C107 H107 107.9
C106 C107 H107 107.9
C107 C108 C139 110.0(3)
C107 C108 C109 111.7(3)
C139 C108 C109 112.1(3)
C107 C108 H108 107.6
C139 C108 H108 107.6
C109 C108 H108 107.6
O104 C109 C110 114.1(3)
O104 C109 C108 110.2(3)
C110 C109 C108 112.4(3)
O104 C109 H109 106.6
C110 C109 H109 106.6
C108 C109 H109 106.6
C111 C110 C109 115.5(3)
C111 C110 C138 104.7(3)
C109 C110 C138 108.9(3)
C111 C110 H110 109.2
C109 C110 H110 109.2
C138 C110 H110 109.2
O105 C111 C110 120.9(3)
O105 C111 C112 121.7(3)
C110 C111 C112 117.0(3)
C113 C112 C136 116.3(3)
C113 C112 C111 111.8(3)
C136 C112 C111 112.9(3)
C113 C112 H112 104.8
C136 C112 H112 104.8
C111 C112 H112 104.8
O106 C113 C112 105.6(3)
O106 C113 C114 112.0(3)
C112 C113 C114 115.6(3)
O106 C113 H113 107.8
C112 C113 H113 107.8
C114 C113 H113 107.8
C115 C114 C135 110.5(3)
C115 C114 C113 107.5(3)
C135 C114 C113 111.4(3)
C115 C114 H114 109.1
C135 C114 H114 109.1
C113 C114 H114 109.1
C116 C115 C114 111.9(3)
C116 C115 H11A 109.2
C114 C115 H11A 109.2
C116 C115 H11B 109.2
C114 C115 H11B 109.2
H11A C115 H11B 107.9
C134 C116 C115 111.1(3)
C134 C116 C117 112.5(3)
C115 C116 C117 111.0(3)
C134 C116 H116 107.3
C115 C116 H116 107.3
C117 C116 H116 107.3
O107 C117 O106 105.0(2)
O107 C117 C118 112.2(3)
O106 C117 C118 110.4(3)
O107 C117 C116 104.9(3)
O106 C117 C116 110.5(3)
C118 C117 C116 113.4(3)
C119 C118 C117 123.4(4)
C119 C118 H118 118.3
C117 C118 H118 118.3
C118 C119 C120 122.2(4)
C118 C119 H119 118.9
C120 C119 H119 118.9
O111 C120 C119 111.6(3)
O111 C120 C121 112.8(3)
C119 C120 C121 109.7(3)
O111 C120 H120 107.5
C119 C120 H120 107.5
C121 C120 H120 107.5
O107 C121 O108 112.2(3)
O107 C121 C120 111.3(3)
O108 C121 C120 108.0(3)
O107 C121 C122 106.5(3)
O108 C121 C122 105.1(3)
C120 C121 C122 113.7(3)
C121 C122 C123 105.2(3)
C121 C122 H12A 110.7
C123 C122 H12A 110.7
C121 C122 H12B 110.7
C123 C122 H12B 110.7
H12A C122 H12B 108.8
C122 C123 C124 104.8(3)
C122 C123 H12C 110.8
C124 C123 H12C 110.8
C122 C123 H12D 110.8
C124 C123 H12D 110.8
H12C C123 H12D 108.9
O108 C124 C125 106.2(3)
O108 C124 C133 107.7(3)
C125 C124 C133 111.2(3)
O108 C124 C123 105.1(3)
C125 C124 C123 114.7(3)
C133 C124 C123 111.4(3)
O109 C125 C124 107.0(3)
O109 C125 C126 109.0(3)
C124 C125 C126 115.6(3)
O109 C125 H125 108.4
C124 C125 H125 108.4
C126 C125 H125 108.4
C127 C126 C125 110.3(3)
C127 C126 H12E 109.6
C125 C126 H12E 109.6
C127 C126 H12F 109.6
C125 C126 H12F 109.6
H12E C126 H12F 108.1
C126 C127 C128 113.1(3)
C126 C127 H12G 109.0
C128 C127 H12G 109.0
C126 C127 H12H 109.0
C128 C127 H12H 109.0
H12G C127 H12H 107.8
O110 C128 C131 104.6(3)
O110 C128 C127 110.6(3)
C131 C128 C127 110.9(3)
O110 C128 C129 109.3(3)
C131 C128 C129 112.6(3)
C127 C128 C129 108.8(3)
O109 C129 C130 111.7(3)
O109 C129 C128 110.1(3)
C130 C129 C128 115.5(3)
O109 C129 H129 106.3
C130 C129 H129 106.3
C128 C129 H129 106.3
C129 C130 H93A 109.5
C129 C130 H93B 109.5
H93A C130 H93B 109.5
C129 C130 H93C 109.5
H93A C130 H93C 109.5
H93B C130 H93C 109.5
C132 C131 C128 115.7(3)
C132 C131 H93D 108.4
C128 C131 H93D 108.4
C132 C131 H93E 108.4
C128 C131 H93E 108.4
H93D C131 H93E 107.4
C131 C132 H93F 109.5
C131 C132 H93G 109.5
H93F C132 H93G 109.5
C131 C132 H93H 109.5
H93F C132 H93H 109.5
H93G C132 H93H 109.5
C124 C133 H93I 109.5
C124 C133 H93J 109.5
H93I C133 H93J 109.5
C124 C133 H93K 109.5
H93I C133 H93K 109.5
H93J C133 H93K 109.5
C116 C134 H93L 109.5
C116 C134 H93M 109.5
H93L C134 H93M 109.5
C116 C134 H93N 109.5
H93L C134 H93N 109.5
H93M C134 H93N 109.5
C114 C135 H93O 109.5
C114 C135 H93P 109.5
H93O C135 H93P 109.5
C114 C135 H93Q 109.5
H93O C135 H93Q 109.5
H93P C135 H93Q 109.5
C112 C136 C137 116.7(3)
C112 C136 H93R 108.1
C137 C136 H93R 108.1
C112 C136 H93S 108.1
C137 C136 H93S 108.1
H93R C136 H93S 107.3
C136 C137 H93T 109.5
C136 C137 H93U 109.5
H93T C137 H93U 109.5
C136 C137 H93V 109.5
H93T C137 H93V 109.5
H93U C137 H93V 109.5
C110 C138 H93X 109.5
C110 C138 H93Y 109.5
H93X C138 H93Y 109.5
C110 C138 H93Z 109.5
H93X C138 H93Z 109.5
H93Y C138 H93Z 109.5
C108 C139 H83A 109.5
C108 C139 H83B 109.5
H83A C139 H83B 109.5
C108 C139 H83C 109.5
H83A C139 H83C 109.5
H83B C139 H83C 109.5
C106 C140 H94A 109.5
C106 C140 H94B 109.5
H94A C140 H94B 109.5
C106 C140 H94C 109.5
H94A C140 H94C 109.5
H94B C140 H94C 109.5
C142 C141 C102 114.5(4)
C142 C141 H94D 108.6
C102 C141 H94D 108.6
C142 C141 H94E 108.6
C102 C141 H94E 108.6
H94D C141 H94E 107.6
C141 C142 H94F 109.5
C141 C142 H94G 109.5
H94F C142 H94G 109.5
C141 C142 H94H 109.5
H94F C142 H94H 109.5
H94G C142 H94H 109.5
O101 C143 H94I 109.5
O101 C143 H94J 109.5
H94I C143 H94J 109.5
O101 C143 H94K 109.5
H94I C143 H94K 109.5
H94J C143 H94K 109.5
C1 N1 O1 121.2(3)
C1 N1 H1 119.4
O1 N1 H1 119.4
C101 N101 O101 120.5(4)
C101 N101 H101 119.7
O101 N101 H101 119.7
N1 O1 C43 111.8(3)
C7 O3 C3 115.6(3)
C9 O4 H4 109.5
C13 O6 C17 114.1(2)
C17 O7 C21 119.2(3)
C21 O8 C24 112.9(2)
C25 O9 C29 114.4(3)
C28 O10 H10E 109.5
C20 O11 H11 109.5
N101 O101 C143 111.2(3)
C103 O103 C107 114.8(3)
C109 O104 H104 109.5
C117 O106 C113 115.4(2)
C121 O107 C117 120.2(3)
C121 O108 C124 112.5(3)
C125 O109 C129 113.8(2)
C128 O110 H11C 109.5
C120 O111 H111 109.5

loop_
_geom_bond_atom_site_label_1
_geom_bond_atom_site_label_2
_geom_bond_distance
C1 O2 1.225(4)
C1 N1 1.344(4)
C1 C2 1.510(5)
C2 C3 1.521(5)
C2 C41 1.543(5)
C2 H2 0.9800
C3 O3 1.438(4)
C3 C4 1.508(5)
C3 H3 0.9800
C4 C5 1.515(5)
C4 H4A 0.9700
C4 H4B 0.9700
C5 C6 1.537(5)
C5 H5A 0.9700
C5 H5B 0.9700
C6 C7 1.515(5)
C6 C40 1.525(5)
C6 H6 0.9800
C7 O3 1.435(4)
C7 C8 1.522(5)
C7 H7 0.9800
C8 C39 1.524(5)
C8 C9 1.531(5)
C8 H8 0.9800
C9 O4 1.442(4)
C9 C10 1.520(5)
C9 H9 0.9800
C10 C11 1.521(5)
C10 C38 1.531(5)
C10 H10 0.9800
C11 O5 1.205(4)
C11 C12 1.532(5)
C12 C36 1.511(5)
C12 C13 1.534(4)
C12 H12 0.9800
C13 O6 1.431(4)
C13 C14 1.530(5)
C13 H13 0.9800
C14 C15 1.528(4)
C14 C35 1.535(5)
C14 H14 0.9800
C15 C16 1.519(5)
C15 H15A 0.9700
C15 H15B 0.9700
C16 C17 1.523(5)
C16 C34 1.525(4)
C16 H16 0.9800
C17 O7 1.416(4)
C17 O6 1.455(4)
C17 C18 1.496(5)
C18 C19 1.314(5)
C18 H18 0.9300
C19 C20 1.500(5)
C19 H19 0.9300
C20 O11 1.418(4)
C20 C21 1.509(5)
C20 H20 0.9800
C21 O8 1.419(4)
C21 O7 1.422(4)
C21 C22 1.526(5)
C22 C23 1.512(5)
C22 H22A 0.9700
C22 H22B 0.9700
C23 C24 1.546(5)
C23 H23A 0.9700
C23 H23B 0.9700
C24 O8 1.465(4)
C24 C33 1.515(5)
C24 C25 1.515(5)
C25 O9 1.438(4)
C25 C26 1.512(5)
C25 H25 0.9800
C26 C27 1.527(5)
C26 H26A 0.9700
C26 H26B 0.9700
C27 C28 1.519(5)
C27 H27A 0.9700
C27 H27B 0.9700
C28 O10 1.431(4)
C28 C31 1.522(5)
C28 C29 1.535(5)
C29 O9 1.445(4)
C29 C30 1.522(5)
C29 H29 0.9800
C30 H30A 0.9600
C30 H30B 0.9600
C30 H30C 0.9600
C31 C32 1.513(5)
C31 H31A 0.9700
C31 H31B 0.9700
C32 H32A 0.9600
C32 H32B 0.9600
C32 H32C 0.9600
C33 H33A 0.9600
C33 H33B 0.9600
C33 H33C 0.9600
C34 H34A 0.9600
C34 H34B 0.9600
C34 H34C 0.9600
C35 H35A 0.9600
C35 H35B 0.9600
C35 H35C 0.9600
C36 C37 1.525(5)
C36 H36A 0.9700
C36 H36B 0.9700
C37 H37A 0.9600
C37 H37B 0.9600
C37 H37C 0.9600
C38 H38A 0.9600
C38 H38B 0.9600
C38 H38C 0.9600
C39 H39A 0.9600
C39 H39B 0.9600
C39 H39C 0.9600
C40 H40A 0.9600
C40 H40B 0.9600
C40 H40C 0.9600
C41 C42 1.494(5)
C41 H41A 0.9700
C41 H41B 0.9700
C42 H42A 0.9600
C42 H42B 0.9600
C42 H42C 0.9600
C43 O1 1.433(4)
C43 H43A 0.9600
C43 H43B 0.9600
C43 H43C 0.9600
C101 O102 1.228(5)
C101 N101 1.358(5)
C101 C102 1.488(6)
C102 C141 1.516(5)
C102 C103 1.528(5)
C102 H102 0.9800
C103 O103 1.430(4)
C103 C104 1.528(5)
C103 H103 0.9800
C104 C105 1.518(5)
C104 H10A 0.9700
C104 H10B 0.9700
C105 C106 1.524(5)
C105 H10C 0.9700
C105 H10D 0.9700
C106 C107 1.527(5)
C106 C140 1.537(5)
C106 H106 0.9800
C107 O103 1.445(4)
C107 C108 1.517(5)
C107 H107 0.9800
C108 C139 1.522(4)
C108 C109 1.544(5)
C108 H108 0.9800
C109 O104 1.437(4)
C109 C110 1.527(5)
C109 H109 0.9800
C110 C111 1.525(5)
C110 C138 1.545(4)
C110 H110 0.9800
C111 O105 1.206(4)
C111 C112 1.532(5)
C112 C113 1.522(4)
C112 C136 1.525(5)
C112 H112 0.9800
C113 O106 1.442(4)
C113 C114 1.527(4)
C113 H113 0.9800
C114 C115 1.525(5)
C114 C135 1.526(5)
C114 H114 0.9800
C115 C116 1.522(4)
C115 H11A 0.9700
C115 H11B 0.9700
C116 C134 1.515(5)
C116 C117 1.535(4)
C116 H116 0.9800
C117 O107 1.423(4)
C117 O106 1.440(4)
C117 C118 1.492(5)
C118 C119 1.312(5)
C118 H118 0.9300
C119 C120 1.505(5)
C119 H119 0.9300
C120 O111 1.404(4)
C120 C121 1.515(5)
C120 H120 0.9800
C121 O107 1.416(4)
C121 O108 1.419(4)
C121 C122 1.519(5)
C122 C123 1.527(5)
C122 H12A 0.9700
C122 H12B 0.9700
C123 C124 1.527(4)
C123 H12C 0.9700
C123 H12D 0.9700
C124 O108 1.470(4)
C124 C125 1.512(5)
C124 C133 1.525(5)
C125 O109 1.442(4)
C125 C126 1.522(5)
C125 H125 0.9800
C126 C127 1.507(5)
C126 H12E 0.9700
C126 H12F 0.9700
C127 C128 1.521(5)
C127 H12G 0.9700
C127 H12H 0.9700
C128 O110 1.431(4)
C128 C131 1.518(5)
C128 C129 1.545(5)
C129 O109 1.443(4)
C129 C130 1.523(5)
C129 H129 0.9800
C130 H93A 0.9600
C130 H93B 0.9600
C130 H93C 0.9600
C131 C132 1.507(5)
C131 H93D 0.9700
C131 H93E 0.9700
C132 H93F 0.9600
C132 H93G 0.9600
C132 H93H 0.9600
C133 H93I 0.9600
C133 H93J 0.9600
C133 H93K 0.9600
C134 H93L 0.9600
C134 H93M 0.9600
C134 H93N 0.9600
C135 H93O 0.9600
C135 H93P 0.9600
C135 H93Q 0.9600
C136 C137 1.535(4)
C136 H93R 0.9700
C136 H93S 0.9700
C137 H93T 0.9600
C137 H93U 0.9600
C137 H93V 0.9600
C138 H93X 0.9600
C138 H93Y 0.9600
C138 H93Z 0.9600
C139 H83A 0.9600
C139 H83B 0.9600
C139 H83C 0.9600
C140 H94A 0.9600
C140 H94B 0.9600
C140 H94C 0.9600
C141 C142 1.481(6)
C141 H94D 0.9700
C141 H94E 0.9700
C142 H94F 0.9600
C142 H94G 0.9600
C142 H94H 0.9600
C143 O101 1.448(5)
C143 H94I 0.9600
C143 H94J 0.9600
C143 H94K 0.9600
N1 O1 1.387(4)
N1 H1 0.8600
N101 O101 1.368(4)
N101 H101 0.8600
O4 H4 0.8200
O10 H10E 0.8200
O11 H11 0.8200
O104 H104 0.8200
O110 H11C 0.8200
O111 H111 0.8200

loop_
_geom_hbond_atom_site_label_D
_geom_hbond_atom_site_label_H
_geom_hbond_atom_site_label_A
_geom_hbond_distance_DH
_geom_hbond_distance_HA
_geom_hbond_distance_DA
_geom_hbond_angle_DHA
N1 H1 O4 0.86 2.32 3.036(4) 141.3
N101 H101 O104 0.86 2.40 3.018(4) 129.6
O4 H4 O8 0.82 2.16 2.913(3) 152.4
O10 H10E O9 0.82 2.52 2.909(3) 110.3
O11 H11 O9 0.82 2.21 3.009(3) 166.0
O104 H104 O108 0.82 2.23 2.889(3) 137.4
O111 H111 O108 0.82 2.28 2.722(3) 114.4
O111 H111 O109 0.82 2.25 3.015(4) 155.7

loop_
_publcif_info_datablock.id
_publcif_info_datablock.publ_exptl
_publcif_info_datablock.publ_geom
_publcif_info_datablock.structure
{9a809df8-c3c6-46c2-8827-ee8d1181e10e} y y y

loop_
_publcif_info_tables.block_id
_publcif_info_tables.reference_item
{9a809df8-c3c6-46c2-8827-ee8d1181e10e} '_geom_hbond_atom_site_label_D'

loop_
_publcif_info_cif.paper_type
E
